data_7024419
loop_
_publ_author_name
'Kilpin, Kelly J.'
'Henderson, William'
'Nicholson, Brian K.'

_publ_section_title
;
 Cycloaurated triphenylphosphine-sulfide and -selenide.
;
_journal_issue 7
_journal_name_full 'Dalton transactions (Cambridge, England : 2003)'
_journal_page_first 1855
_journal_page_last 1864
_journal_paper_doi 10.1039/b916755b
_journal_volume 39
_journal_year 2010
_chemical_formula_moiety 'C14 H24 Au Cl2 N2 P S'
_chemical_formula_sum 'C14 H24 Au Cl2 N2 P S'
_chemical_formula_weight 551.25
_chemical_name_systematic
;
?
;
_space_group_IT_number 33
_symmetry_cell_setting orthorhombic
_symmetry_space_group_name_Hall 'P 2c -2n'
_symmetry_space_group_name_H-M 'P n a 21'
_atom_sites_solution_hydrogens geom
_atom_sites_solution_primary direct
_atom_sites_solution_secondary difmap
_audit_creation_method SHELXL-97
_cell_angle_alpha 90.00
_cell_angle_beta 90.00
_cell_angle_gamma 90.00
_cell_formula_units_Z 8
_cell_length_a 27.3998(9)
_cell_length_b 7.9520(3)
_cell_length_c 17.1925(6)
_cell_measurement_reflns_used 8192
_cell_measurement_temperature 98(2)
_cell_measurement_theta_max 26
_cell_measurement_theta_min 2
_cell_volume 3746.0(2)
_computing_structure_refinement 'SHELXL-97 (Sheldrick, 1997)'
_diffrn_ambient_temperature 98(2)
_diffrn_measured_fraction_theta_full 0.998
_diffrn_measured_fraction_theta_max 0.998
_diffrn_radiation_monochromator graphite
_diffrn_radiation_source 'fine-focus sealed tube'
_diffrn_radiation_type MoK\a
_diffrn_radiation_wavelength 0.71073
_diffrn_reflns_av_R_equivalents 0.0294
_diffrn_reflns_av_sigmaI/netI 0.0358
_diffrn_reflns_limit_h_max 34
_diffrn_reflns_limit_h_min -28
_diffrn_reflns_limit_k_max 7
_diffrn_reflns_limit_k_min -9
_diffrn_reflns_limit_l_max 21
_diffrn_reflns_limit_l_min -19
_diffrn_reflns_number 21518
_diffrn_reflns_theta_full 26.38
_diffrn_reflns_theta_max 26.38
_diffrn_reflns_theta_min 1.49
_exptl_absorpt_coefficient_mu 8.332
_exptl_absorpt_correction_T_max 0.263
_exptl_absorpt_correction_T_min 0.192
_exptl_absorpt_correction_type multi-scan
_exptl_absorpt_process_details SADABS
_exptl_crystal_colour yellow
_exptl_crystal_density_diffrn 1.955
_exptl_crystal_density_method 'not measured'
_exptl_crystal_description prism
_exptl_crystal_F_000 2128
_exptl_crystal_size_max 0.28
_exptl_crystal_size_mid 0.24
_exptl_crystal_size_min 0.24
_refine_diff_density_max 1.086
_refine_diff_density_min -1.018
_refine_diff_density_rms 0.105
_refine_ls_abs_structure_details 'Flack H D (1983), Acta Cryst. A39, 876-881'
_refine_ls_abs_structure_Flack 0.236(4)
_refine_ls_extinction_method none
_refine_ls_goodness_of_fit_ref 1.130
_refine_ls_hydrogen_treatment constr
_refine_ls_matrix_type full
_refine_ls_number_parameters 388
_refine_ls_number_reflns 7379
_refine_ls_number_restraints 1
_refine_ls_restrained_S_all 1.129
_refine_ls_R_factor_all 0.0249
_refine_ls_R_factor_gt 0.0216
_refine_ls_shift/su_max 0.003
_refine_ls_shift/su_mean 0.000
_refine_ls_structure_factor_coef Fsqd
_refine_ls_weighting_details 'calc w=1/[\s^2^(Fo^2^)+(0.0000P)^2^+2.6685P] where P=(Fo^2^+2Fc^2^)/3'
_refine_ls_weighting_scheme calc
_refine_ls_wR_factor_gt 0.0441
_refine_ls_wR_factor_ref 0.0457
_reflns_number_gt 6979
_reflns_number_total 7379
_reflns_threshold_expression >2sigma(I)
_cod_data_source_file b916755b.txt
_cod_data_source_block kket
_cod_original_sg_symbol_H-M 'P n a 2(1) '
_cod_database_code 7024419

loop_
_symmetry_equiv_pos_as_xyz
'x, y, z'
'-x, -y, z+1/2'
'x+1/2, -y+1/2, z'
'-x+1/2, y+1/2, z+1/2'

loop_
_atom_site_label
_atom_site_type_symbol
_atom_site_fract_x
_atom_site_fract_y
_atom_site_fract_z
_atom_site_U_iso_or_equiv
_atom_site_adp_type
_atom_site_occupancy
_atom_site_symmetry_multiplicity
_atom_site_calc_flag
_atom_site_refinement_flags
Au1 Au 0.737645(6) 0.29206(2) 0.738493(10) 0.01268(4) Uani 1 1 d .
Cl11 Cl 0.68708(5) 0.42422(17) 0.64471(7) 0.0242(3) Uani 1 1 d .
Cl12 Cl 0.80120(5) 0.28199(15) 0.64940(8) 0.0189(3) Uani 1 1 d .
S1 S 0.67104(5) 0.30198(17) 0.82040(8) 0.0169(3) Uani 1 1 d .
P1 P 0.71102(5) 0.31899(17) 0.92053(7) 0.0136(3) Uani 1 1 d .
N11 N 0.73109(15) 0.5083(5) 0.9337(2) 0.0150(9) Uani 1 1 d .
N12 N 0.67823(16) 0.2559(5) 0.9946(3) 0.0141(9) Uani 1 1 d .
C11 C 0.77793(18) 0.1758(6) 0.8234(3) 0.0143(10) Uani 1 1 d .
C12 C 0.76141(17) 0.1848(6) 0.9013(3) 0.0135(10) Uani 1 1 d .
C13 C 0.78534(18) 0.0952(6) 0.9603(3) 0.0145(10) Uani 1 1 d .
H13 H 0.7736 0.0993 1.0111 0.017 Uiso 1 1 calc R
C14 C 0.82640(19) 0.0007(6) 0.9430(3) 0.0152(11) Uani 1 1 d .
H14 H 0.8424 -0.0588 0.9821 0.018 Uiso 1 1 calc R
C15 C 0.84357(19) -0.0049(6) 0.8673(3) 0.0169(11) Uani 1 1 d .
H15 H 0.8715 -0.0666 0.8558 0.020 Uiso 1 1 calc R
C16 C 0.81936(18) 0.0813(6) 0.8081(3) 0.0169(11) Uani 1 1 d .
H16 H 0.8312 0.0754 0.7575 0.020 Uiso 1 1 calc R
C111 C 0.77587(17) 0.5411(7) 0.9804(3) 0.0187(11) Uani 1 1 d .
H11A H 0.7788 0.4543 1.0198 0.022 Uiso 1 1 calc R
H11B H 0.7721 0.6479 1.0071 0.022 Uiso 1 1 calc R
C112 C 0.8224(2) 0.5459(7) 0.9335(3) 0.0230(12) Uani 1 1 d .
H11C H 0.8189 0.6246 0.8915 0.034 Uiso 1 1 calc R
H11D H 0.8290 0.4361 0.9128 0.034 Uiso 1 1 calc R
H11E H 0.8490 0.5802 0.9663 0.034 Uiso 1 1 calc R
C113 C 0.70002(19) 0.6580(6) 0.9154(3) 0.0209(12) Uani 1 1 d .
H11F H 0.6993 0.7321 0.9602 0.025 Uiso 1 1 calc R
H11G H 0.6669 0.6209 0.9055 0.025 Uiso 1 1 calc R
C114 C 0.7187(2) 0.7560(6) 0.8447(4) 0.0217(12) Uani 1 1 d .
H11H H 0.7189 0.6838 0.8000 0.033 Uiso 1 1 calc R
H11I H 0.7513 0.7951 0.8547 0.033 Uiso 1 1 calc R
H11J H 0.6977 0.8504 0.8352 0.033 Uiso 1 1 calc R
C121 C 0.6527(2) 0.0935(6) 0.9902(3) 0.0218(12) Uani 1 1 d .
H12A H 0.6580 0.0320 1.0381 0.026 Uiso 1 1 calc R
H12B H 0.6665 0.0278 0.9480 0.026 Uiso 1 1 calc R
C122 C 0.5985(2) 0.1135(8) 0.9770(3) 0.0314(14) Uani 1 1 d .
H12C H 0.5930 0.1647 0.9272 0.047 Uiso 1 1 calc R
H12D H 0.5850 0.1835 1.0171 0.047 Uiso 1 1 calc R
H12E H 0.5831 0.0051 0.9784 0.047 Uiso 1 1 calc R
C123 C 0.67251(19) 0.3533(7) 1.0667(3) 0.0185(11) Uani 1 1 d .
H12F H 0.6381 0.3599 1.0797 0.022 Uiso 1 1 calc R
H12G H 0.6842 0.4669 1.0580 0.022 Uiso 1 1 calc R
C124 C 0.7004(2) 0.2758(7) 1.1356(4) 0.0274(14) Uani 1 1 d .
H12H H 0.7346 0.2707 1.1234 0.041 Uiso 1 1 calc R
H12I H 0.6884 0.1644 1.1454 0.041 Uiso 1 1 calc R
H12J H 0.6957 0.3441 1.1811 0.041 Uiso 1 1 calc R
Au2 Au 0.516304(6) 0.74730(2) 0.888320(11) 0.01301(4) Uani 1 1 d .
Cl21 Cl 0.56985(5) 0.62461(18) 0.98051(8) 0.0268(3) Uani 1 1 d .
Cl22 Cl 0.45186(5) 0.73806(16) 0.97554(9) 0.0217(3) Uani 1 1 d .
S2 S 0.58272(5) 0.74985(16) 0.80550(8) 0.0168(3) Uani 1 1 d .
P2 P 0.54203(5) 0.72037(16) 0.70705(8) 0.0134(3) Uani 1 1 d .
N21 N 0.52316(15) 0.5280(5) 0.6980(2) 0.0155(9) Uani 1 1 d .
N22 N 0.57206(15) 0.7824(5) 0.6305(3) 0.0144(9) Uani 1 1 d .
C21 C 0.49012(16) 0.8491(6) 0.7254(3) 0.0142(11) Uani 1 1 d .
C22 C 0.47497(18) 0.8600(6) 0.8029(3) 0.0138(10) Uani 1 1 d .
C23 C 0.43310(18) 0.9517(6) 0.8193(3) 0.0164(11) Uani 1 1 d .
H23 H 0.4222 0.9594 0.8704 0.020 Uiso 1 1 calc R
C24 C 0.40729(19) 1.0323(6) 0.7605(3) 0.0208(13) Uani 1 1 d .
H24 H 0.3790 1.0916 0.7724 0.025 Uiso 1 1 calc R
C25 C 0.42350(19) 1.0250(6) 0.6833(3) 0.0193(12) Uani 1 1 d .
H25 H 0.4067 1.0812 0.6442 0.023 Uiso 1 1 calc R
C26 C 0.46517(19) 0.9323(6) 0.6662(3) 0.0167(11) Uani 1 1 d .
H26 H 0.4764 0.9258 0.6152 0.020 Uiso 1 1 calc R
C211 C 0.55648(18) 0.3842(6) 0.7153(3) 0.0200(12) Uani 1 1 d .
H21A H 0.5882 0.4279 0.7299 0.024 Uiso 1 1 calc R
H21B H 0.5606 0.3173 0.6686 0.024 Uiso 1 1 calc R
C212 C 0.5375(2) 0.2724(6) 0.7802(4) 0.0225(12) Uani 1 1 d .
H21C H 0.5074 0.2215 0.7644 0.034 Uiso 1 1 calc R
H21D H 0.5322 0.3389 0.8260 0.034 Uiso 1 1 calc R
H21E H 0.5611 0.1863 0.7912 0.034 Uiso 1 1 calc R
C213 C 0.47764(18) 0.4871(6) 0.6543(3) 0.0180(11) Uani 1 1 d .
H21F H 0.4821 0.3802 0.6281 0.022 Uiso 1 1 calc R
H21G H 0.4727 0.5722 0.6146 0.022 Uiso 1 1 calc R
C214 C 0.43212(19) 0.4770(7) 0.7043(3) 0.0222(12) Uani 1 1 d .
H21H H 0.4248 0.5863 0.7249 0.033 Uiso 1 1 calc R
H21I H 0.4375 0.3998 0.7463 0.033 Uiso 1 1 calc R
H21J H 0.4052 0.4386 0.6733 0.033 Uiso 1 1 calc R
C221 C 0.58037(19) 0.6797(6) 0.5606(3) 0.0192(11) Uani 1 1 d .
H22A H 0.5738 0.5628 0.5728 0.023 Uiso 1 1 calc R
H22B H 0.6144 0.6886 0.5456 0.023 Uiso 1 1 calc R
C222 C 0.5485(2) 0.7329(7) 0.4928(4) 0.0270(14) Uani 1 1 d .
H22C H 0.5525 0.8512 0.4836 0.041 Uiso 1 1 calc R
H22D H 0.5150 0.7096 0.5046 0.041 Uiso 1 1 calc R
H22E H 0.5580 0.6716 0.4471 0.041 Uiso 1 1 calc R
C223 C 0.5953(2) 0.9502(6) 0.6320(3) 0.0225(12) Uani 1 1 d .
H22F H 0.5792 1.0194 0.6707 0.027 Uiso 1 1 calc R
H22G H 0.5909 1.0037 0.5818 0.027 Uiso 1 1 calc R
C224 C 0.6495(2) 0.9418(8) 0.6504(3) 0.0355(15) Uani 1 1 d .
H22H H 0.6651 0.8642 0.6156 0.053 Uiso 1 1 calc R
H22I H 0.6540 0.9045 0.7031 0.053 Uiso 1 1 calc R
H22J H 0.6638 1.0513 0.6442 0.053 Uiso 1 1 calc R

loop_
_atom_site_aniso_label
_atom_site_aniso_U_11
_atom_site_aniso_U_22
_atom_site_aniso_U_33
_atom_site_aniso_U_23
_atom_site_aniso_U_13
_atom_site_aniso_U_12
Au1 0.01204(8) 0.01634(8) 0.00967(8) 0.00122(8) -0.00015(9) -0.00077(7)
Cl11 0.0204(7) 0.0364(8) 0.0157(7) 0.0092(5) -0.0021(5) 0.0019(5)
Cl12 0.0190(7) 0.0218(7) 0.0159(7) 0.0019(5) 0.0034(5) -0.0007(5)
S1 0.0108(6) 0.0281(7) 0.0117(7) 0.0016(5) -0.0012(5) 0.0009(5)
P1 0.0105(6) 0.0189(7) 0.0113(6) 0.0012(5) 0.0004(5) 0.0014(5)
N11 0.010(2) 0.016(2) 0.019(2) 0.0013(16) -0.0037(17) 0.0024(17)
N12 0.018(2) 0.013(2) 0.012(3) -0.0016(15) 0.0009(17) -0.0035(16)
C11 0.011(2) 0.013(3) 0.019(3) -0.0009(19) -0.0040(19) -0.005(2)
C12 0.014(2) 0.013(2) 0.013(3) -0.0001(18) -0.0058(19) -0.0010(18)
C13 0.013(3) 0.015(3) 0.015(3) -0.0062(19) -0.001(2) 0.003(2)
C14 0.014(3) 0.014(3) 0.018(3) 0.0020(19) -0.002(2) 0.002(2)
C15 0.014(3) 0.017(3) 0.020(3) -0.0015(18) 0.0005(19) 0.005(2)
C16 0.015(3) 0.019(3) 0.017(3) 0.002(2) 0.002(2) -0.002(2)
C111 0.013(3) 0.023(3) 0.020(3) -0.002(2) -0.006(2) -0.003(2)
C112 0.016(3) 0.026(3) 0.027(3) -0.001(2) 0.000(2) -0.001(2)
C113 0.019(3) 0.018(3) 0.025(3) 0.003(2) 0.002(2) 0.005(2)
C114 0.025(3) 0.019(3) 0.021(3) 0.004(2) -0.002(2) -0.004(2)
C121 0.030(3) 0.019(3) 0.017(3) 0.001(2) 0.005(2) -0.006(2)
C122 0.023(3) 0.048(4) 0.024(3) 0.009(3) -0.001(2) -0.014(3)
C123 0.018(3) 0.023(3) 0.015(3) -0.003(2) 0.004(2) 0.003(2)
C124 0.040(4) 0.027(3) 0.015(3) -0.001(2) -0.001(3) 0.006(3)
Au2 0.01181(8) 0.01627(8) 0.01095(9) 0.00058(7) 0.00123(8) -0.00075(7)
Cl21 0.0196(7) 0.0417(9) 0.0190(7) 0.0118(6) 0.0013(5) 0.0058(6)
Cl22 0.0187(7) 0.0264(7) 0.0199(8) 0.0053(5) 0.0080(5) 0.0032(5)
S2 0.0122(6) 0.0253(7) 0.0127(7) 0.0001(5) 0.0000(5) -0.0015(5)
P2 0.0106(6) 0.0180(7) 0.0116(6) 0.0003(5) 0.0003(5) 0.0012(5)
N21 0.008(2) 0.015(2) 0.023(2) -0.0002(16) -0.0037(18) -0.0009(17)
N22 0.017(2) 0.014(2) 0.012(3) -0.0011(16) 0.0053(18) -0.0007(16)
C21 0.008(2) 0.021(3) 0.014(3) 0.0005(19) 0.0019(18) 0.0020(17)
C22 0.010(2) 0.015(3) 0.017(3) -0.0027(19) -0.002(2) -0.004(2)
C23 0.013(3) 0.018(3) 0.018(3) -0.003(2) 0.003(2) -0.001(2)
C24 0.015(3) 0.022(3) 0.026(4) -0.004(2) -0.003(2) 0.003(2)
C25 0.014(3) 0.020(3) 0.024(3) -0.002(2) -0.004(2) 0.006(2)
C26 0.017(3) 0.019(3) 0.014(3) -0.003(2) -0.004(2) 0.000(2)
C211 0.018(3) 0.018(3) 0.025(3) -0.0035(19) -0.002(2) 0.007(2)
C212 0.022(3) 0.021(3) 0.024(3) 0.003(2) 0.000(2) 0.001(2)
C213 0.013(2) 0.023(3) 0.018(3) -0.002(2) -0.004(2) -0.007(2)
C214 0.014(3) 0.019(3) 0.033(3) 0.003(2) 0.002(2) 0.000(2)
C221 0.021(3) 0.022(3) 0.015(3) -0.005(2) 0.006(2) 0.001(2)
C222 0.040(4) 0.026(3) 0.015(3) -0.001(2) 0.005(3) -0.002(3)
C223 0.032(3) 0.016(3) 0.020(3) 0.001(2) 0.004(2) -0.002(2)
C224 0.037(4) 0.048(4) 0.022(3) 0.000(3) 0.007(3) -0.018(3)

loop_
_atom_type_symbol
_atom_type_description
_atom_type_scat_dispersion_real
_atom_type_scat_dispersion_imag
_atom_type_scat_source
C C 0.0033 0.0016 'International Tables Vol C Tables 4.2.6.8 and 6.1.1.4'
H H 0.0000 0.0000 'International Tables Vol C Tables 4.2.6.8 and 6.1.1.4'
N N 0.0061 0.0033 'International Tables Vol C Tables 4.2.6.8 and 6.1.1.4'
P P 0.1023 0.0942 'International Tables Vol C Tables 4.2.6.8 and 6.1.1.4'
S S 0.1246 0.1234 'International Tables Vol C Tables 4.2.6.8 and 6.1.1.4'
Cl Cl 0.1484 0.1585 'International Tables Vol C Tables 4.2.6.8 and 6.1.1.4'
Au Au -2.0133 8.8022 'International Tables Vol C Tables 4.2.6.8 and 6.1.1.4'

loop_
_geom_angle_atom_site_label_1
_geom_angle_atom_site_label_2
_geom_angle_atom_site_label_3
_geom_angle
C11 Au1 S1 90.37(15)
C11 Au1 Cl12 92.90(15)
S1 Au1 Cl12 176.32(5)
C11 Au1 Cl11 176.75(15)
S1 Au1 Cl11 86.43(5)
Cl12 Au1 Cl11 90.28(5)
P1 S1 Au1 95.30(6)
N11 P1 N12 111.2(2)
N11 P1 C12 108.7(2)
N12 P1 C12 112.8(2)
N11 P1 S1 111.19(16)
N12 P1 S1 109.91(18)
C12 P1 S1 102.68(17)
C111 N11 C113 116.3(4)
C111 N11 P1 121.2(3)
C113 N11 P1 121.1(3)
C123 N12 C121 117.2(4)
C123 N12 P1 123.6(3)
C121 N12 P1 119.3(3)
C16 C11 C12 118.0(5)
C16 C11 Au1 123.3(4)
C12 C11 Au1 118.6(4)
C13 C12 C11 120.6(4)
C13 C12 P1 122.2(4)
C11 C12 P1 117.1(4)
C14 C13 C12 120.0(5)
C15 C14 C13 119.7(5)
C14 C15 C16 120.6(5)
C11 C16 C15 121.1(5)
N11 C111 C112 114.4(4)
N11 C113 C114 112.4(4)
N12 C121 C122 112.5(4)
N12 C123 C124 112.7(4)
C22 Au2 S2 89.42(14)
C22 Au2 Cl22 93.21(14)
S2 Au2 Cl22 177.36(5)
C22 Au2 Cl21 175.11(15)
S2 Au2 Cl21 85.88(5)
Cl22 Au2 Cl21 91.49(5)
P2 S2 Au2 94.58(6)
N21 P2 N22 111.7(2)
N21 P2 C21 107.7(2)
N22 P2 C21 111.9(2)
N21 P2 S2 111.24(16)
N22 P2 S2 111.05(18)
C21 P2 S2 102.91(17)
C213 N21 C211 116.5(4)
C213 N21 P2 121.3(3)
C211 N21 P2 120.5(3)
C221 N22 C223 116.6(4)
C221 N22 P2 124.8(3)
C223 N22 P2 118.5(4)
C26 C21 C22 121.4(4)
C26 C21 P2 122.3(4)
C22 C21 P2 116.2(4)
C23 C22 C21 118.1(5)
C23 C22 Au2 122.5(4)
C21 C22 Au2 119.3(4)
C22 C23 C24 120.9(5)
C23 C24 C25 120.6(5)
C26 C25 C24 118.9(5)
C25 C26 C21 119.9(5)
N21 C211 C212 112.7(4)
N21 C213 C214 114.5(4)
N22 C221 C222 112.6(4)
N22 C223 C224 112.6(4)

loop_
_geom_bond_atom_site_label_1
_geom_bond_atom_site_label_2
_geom_bond_distance
Au1 C11 2.051(5)
Au1 S1 2.3064(13)
Au1 Cl12 2.3205(13)
Au1 Cl11 2.3715(12)
S1 P1 2.0451(18)
P1 N11 1.619(4)
P1 N12 1.638(5)
P1 C12 1.776(5)
N11 C111 1.489(6)
N11 C113 1.497(6)
N12 C123 1.470(6)
N12 C121 1.470(6)
C11 C16 1.386(7)
C11 C12 1.414(7)
C12 C13 1.403(7)
C13 C14 1.386(7)
C14 C15 1.384(7)
C15 C16 1.395(7)
C111 C112 1.511(7)
C113 C114 1.532(8)
C121 C122 1.511(8)
C123 C124 1.539(8)
Au2 C22 2.059(5)
Au2 S2 2.3108(14)
Au2 Cl22 2.3178(13)
Au2 Cl21 2.3700(13)
S2 P2 2.0403(19)
P2 N21 1.623(4)
P2 N22 1.628(4)
P2 C21 1.781(5)
N21 C213 1.492(6)
N21 C211 1.493(6)
N22 C221 1.471(6)
N22 C223 1.479(6)
C21 C26 1.393(7)
C21 C22 1.398(7)
C22 C23 1.388(7)
C23 C24 1.392(7)
C24 C25 1.399(8)
C25 C26 1.391(7)
C211 C212 1.518(7)
C213 C214 1.517(7)
C221 C222 1.517(8)
C223 C224 1.520(8)
